data_7056702
loop_
_publ_author_name
'Deb, Mayukh'
'Singh, Jatinder'
'Mallik, Shuvadip'
'Hazra, Susanta'
'Elias, Anil J.'

_publ_section_title
;
 Borylation, silylation and selenation of C-H bonds in metal sandwich
 compounds by applying a directing group strategy
;
_journal_name_full 'New J. Chem.'
_journal_paper_doi 10.1039/C7NJ02388J
_journal_year 2017
_chemical_formula_moiety 'C45 H40 B Co N2 O3'
_chemical_formula_sum 'C45 H40 B Co N2 O3'
_chemical_formula_weight 726.53
_space_group_crystal_system triclinic
_space_group_IT_number 2
_space_group_name_Hall '-P 1'
_space_group_name_H-M_alt 'P -1'
_symmetry_space_group_name_Hall '-P 1'
_symmetry_space_group_name_H-M 'P -1'
_atom_sites_solution_hydrogens mixed
_audit_creation_method SHELXL-2014/7
_audit_update_record
;
2017-10-13 deposited with the CCDC.
2017-10-23 downloaded from the CCDC.
;
_cell_angle_alpha 65.93(10)
_cell_angle_beta 78.53(7)
_cell_angle_gamma 77.94(7)
_cell_formula_units_Z 2
_cell_length_a 11.64(5)
_cell_length_b 13.37(5)
_cell_length_c 13.68(6)
_cell_measurement_reflns_used 2332
_cell_measurement_temperature 273(2)
_cell_measurement_theta_max 25.003
_cell_measurement_theta_min 2.283
_cell_volume 1885(14)
_computing_cell_refinement 'SAINT v8.37A (Bruker, 2015)'
_computing_data_collection 'Bruker SMART APEX-II'
_computing_data_reduction 'SAINT v8.37A (Bruker, 2015)'
_computing_molecular_graphics 'DIAMOND 3.2'
_computing_publication_material SHELXTL
_computing_structure_refinement 'SHELXL-2014/7 (Sheldrick, 2014)'
_computing_structure_solution 'SHELXT 2014/5 Bruker-AXS, Madison WI'
_diffrn_ambient_temperature 273(2)
_diffrn_measured_fraction_theta_full 0.982
_diffrn_measured_fraction_theta_max 0.909
_diffrn_measurement_device_type 'Bruker APEX-II CCD'
_diffrn_measurement_method 'phi and omega scans'
_diffrn_radiation_type MoK\a
_diffrn_radiation_wavelength 0.71073
_diffrn_reflns_av_R_equivalents 0.0585
_diffrn_reflns_av_unetI/netI 0.1082
_diffrn_reflns_Laue_measured_fraction_full 0.982
_diffrn_reflns_Laue_measured_fraction_max 0.909
_diffrn_reflns_limit_h_max 15
_diffrn_reflns_limit_h_min -12
_diffrn_reflns_limit_k_max 17
_diffrn_reflns_limit_k_min -17
_diffrn_reflns_limit_l_max 14
_diffrn_reflns_limit_l_min -18
_diffrn_reflns_number 11692
_diffrn_reflns_point_group_measured_fraction_full 0.982
_diffrn_reflns_point_group_measured_fraction_max 0.909
_diffrn_reflns_theta_full 25.242
_diffrn_reflns_theta_max 28.231
_diffrn_reflns_theta_min 1.851
_exptl_absorpt_coefficient_mu 0.498
_exptl_absorpt_correction_T_max 0.921
_exptl_absorpt_correction_T_min 0.823
_exptl_absorpt_correction_type multi-scan
_exptl_absorpt_process_details '(SADABS; Bruker; 2014)'
_exptl_crystal_colour red
_exptl_crystal_density_diffrn 1.279
_exptl_crystal_description block
_exptl_crystal_F_000 760
_exptl_crystal_size_max 0.364
_exptl_crystal_size_mid 0.286
_exptl_crystal_size_min 0.199
_refine_diff_density_max 0.384
_refine_diff_density_min -0.398
_refine_diff_density_rms 0.064
_refine_ls_extinction_method none
_refine_ls_goodness_of_fit_ref 0.832
_refine_ls_hydrogen_treatment mixed
_refine_ls_matrix_type full
_refine_ls_number_parameters 477
_refine_ls_number_reflns 8470
_refine_ls_number_restraints 0
_refine_ls_restrained_S_all 0.832
_refine_ls_R_factor_all 0.0960
_refine_ls_R_factor_gt 0.0529
_refine_ls_shift/su_max 0.001
_refine_ls_shift/su_mean 0.000
_refine_ls_structure_factor_coef Fsqd
_refine_ls_weighting_details 'w=1/[\s^2^(Fo^2^)+(0.0365P)^2^] where P=(Fo^2^+2Fc^2^)/3'
_refine_ls_weighting_scheme calc
_refine_ls_wR_factor_gt 0.0901
_refine_ls_wR_factor_ref 0.1025
_reflns_Friedel_coverage 0.000
_reflns_number_gt 4964
_reflns_number_total 8470
_reflns_threshold_expression 'I > 2\s(I)'
_cod_data_source_file c7nj02388j2.cif
_cod_data_source_block 3a
_cod_original_cell_volume 1886(14)
_cod_database_code 7056702
_shelx_shelxl_version_number 2014/7
_shelx_space_group_comment
;
The symmetry employed for this shelxl refinement is uniquely defined
by the following loop, which should always be used as a source of
symmetry information in preference to the above space-group names.
They are only intended as comments.
;
_shelx_estimated_absorpt_t_min 0.843
_shelx_estimated_absorpt_t_max 0.906

loop_
_space_group_symop_operation_xyz
'x, y, z'
'-x, -y, -z'

loop_
_atom_site_label
_atom_site_type_symbol
_atom_site_fract_x
_atom_site_fract_y
_atom_site_fract_z
_atom_site_U_iso_or_equiv
_atom_site_adp_type
_atom_site_occupancy
_atom_site_site_symmetry_order
_atom_site_calc_flag
_atom_site_refinement_flags_posn
_atom_site_refinement_flags_adp
Co1 Co 0.63897(3) 0.16106(3) 0.21915(3) 0.03391(12) Uani 1 1 d . .
O1 O 0.32522(18) 0.15877(17) 0.36569(16) 0.0608(6) Uani 1 1 d . .
O2 O 0.65171(16) 0.16602(15) 0.52563(14) 0.0479(5) Uani 1 1 d . .
O3 O 0.83597(16) 0.09608(14) 0.45989(13) 0.0446(5) Uani 1 1 d . .
N1 N 0.4213(2) 0.20207(18) 0.47155(18) 0.0419(6) Uani 1 1 d . .
N2 N 0.3631(2) 0.2998(2) 0.5835(2) 0.0596(7) Uani 1 1 d . .
C0AA C 0.9925(3) 0.1962(3) -0.1244(3) 0.0678(10) Uani 1 1 d . .
H0AA H 1.0583 0.2316 -0.1601 0.081 Uiso 1 1 calc R U
C1 C 0.4178(3) 0.1540(2) 0.4005(2) 0.0412(7) Uani 1 1 d . .
C1AA C 0.9763(3) 0.1045(3) -0.1412(3) 0.0746(11) Uani 1 1 d . .
H1AA H 1.0313 0.0780 -0.1876 0.089 Uiso 1 1 calc R U
C2 C 0.5326(2) 0.09199(19) 0.36629(18) 0.0333(6) Uani 1 1 d . .
C2AA C 0.8767(3) 0.0527(3) -0.0876(2) 0.0650(9) Uani 1 1 d . .
H2AA H 0.8663 -0.0095 -0.0975 0.078 Uiso 1 1 calc R U
C3 C 0.5330(3) 0.0348(2) 0.2961(2) 0.0430(7) Uani 1 1 d . .
H3 H 0.4631 0.0294 0.2698 0.052 Uiso 1 1 calc R U
C4 C 0.6512(3) -0.0120(2) 0.2710(2) 0.0445(7) Uani 1 1 d . .
H4 H 0.6761 -0.0547 0.2249 0.053 Uiso 1 1 calc R U
C5 C 0.7280(3) 0.01495(19) 0.32480(19) 0.0411(7) Uani 1 1 d . .
H5 H 0.8140 -0.0063 0.3210 0.049 Uiso 1 1 calc R U
C6 C 0.6564(2) 0.07953(19) 0.38548(19) 0.0353(6) Uani 1 1 d . .
C7 C 0.5855(2) 0.32479(19) 0.14132(19) 0.0362(6) Uani 1 1 d . .
C8 C 0.5824(2) 0.2591(2) 0.07690(19) 0.0353(6) Uani 1 1 d . .
C9 C 0.7141(2) 0.23331(19) 0.06616(19) 0.0353(6) Uani 1 1 d . .
C10 C 0.7165(2) 0.2980(2) 0.1319(2) 0.0375(6) Uani 1 1 d . .
C11 C 0.4975(2) 0.39953(19) 0.1845(2) 0.0391(7) Uani 1 1 d . .
C12 C 0.3932(3) 0.4527(2) 0.1375(2) 0.0538(8) Uani 1 1 d . .
H12 H 0.3787 0.4414 0.0785 0.065 Uiso 1 1 calc R U
C13 C 0.3105(3) 0.5231(2) 0.1793(3) 0.0723(11) Uani 1 1 d . .
H13 H 0.2410 0.5569 0.1484 0.087 Uiso 1 1 calc R U
C14 C 0.3307(4) 0.5430(3) 0.2660(3) 0.0790(12) Uani 1 1 d . .
H14 H 0.2754 0.5897 0.2929 0.095 Uiso 1 1 calc R U
C15 C 0.4343(3) 0.4926(2) 0.3117(3) 0.0705(10) Uani 1 1 d . .
H15 H 0.4491 0.5060 0.3693 0.085 Uiso 1 1 calc R U
C16 C 0.5165(3) 0.4217(2) 0.2719(2) 0.0515(8) Uani 1 1 d . .
H16 H 0.5855 0.3883 0.3038 0.062 Uiso 1 1 calc R U
C17 C 0.4869(2) 0.2392(2) 0.0301(2) 0.0388(6) Uani 1 1 d . .
C18 C 0.3716(3) 0.2273(2) 0.0864(2) 0.0475(7) Uani 1 1 d . .
H18 H 0.3538 0.2322 0.1538 0.057 Uiso 1 1 calc R U
C19 C 0.2846(3) 0.2082(2) 0.0420(2) 0.0560(8) Uani 1 1 d . .
H19 H 0.2089 0.2012 0.0797 0.067 Uiso 1 1 calc R U
C20 C 0.3099(3) 0.1996(3) -0.0575(3) 0.0643(9) Uani 1 1 d . .
H20 H 0.2518 0.1859 -0.0865 0.077 Uiso 1 1 calc R U
C21 C 0.4231(3) 0.2115(3) -0.1144(3) 0.0674(10) Uani 1 1 d . .
H21 H 0.4402 0.2059 -0.1815 0.081 Uiso 1 1 calc R U
C22 C 0.5108(3) 0.2317(2) -0.0713(2) 0.0512(8) Uani 1 1 d . .
H22 H 0.5857 0.2403 -0.1103 0.061 Uiso 1 1 calc R U
C23 C 0.8068(2) 0.1852(2) -0.0015(2) 0.0402(7) Uani 1 1 d . .
C24 C 0.9090(2) 0.2355(2) -0.0534(2) 0.0508(8) Uani 1 1 d . .
H24 H 0.9217 0.2954 -0.0407 0.061 Uiso 1 1 calc R U
C28 C 0.7935(3) 0.0925(2) -0.0203(2) 0.0497(8) Uani 1 1 d . .
H28 H 0.7272 0.0573 0.0135 0.060 Uiso 1 1 calc R U
C29 C 0.8132(2) 0.3414(2) 0.1541(2) 0.0399(7) Uani 1 1 d . .
C30 C 0.8034(3) 0.4549(2) 0.1314(2) 0.0616(9) Uani 1 1 d . .
H30 H 0.7357 0.5019 0.1055 0.074 Uiso 1 1 calc R U
C31 C 0.8942(3) 0.4980(3) 0.1475(3) 0.0784(11) Uani 1 1 d . .
H31 H 0.8871 0.5735 0.1315 0.094 Uiso 1 1 calc R U
C32 C 0.9959(3) 0.4278(3) 0.1875(3) 0.0781(11) Uani 1 1 d . .
H32 H 1.0564 0.4565 0.1981 0.094 Uiso 1 1 calc R U
C33 C 1.0062(3) 0.3153(3) 0.2113(2) 0.0630(9) Uani 1 1 d . .
H33 H 1.0734 0.2684 0.2384 0.076 Uiso 1 1 calc R U
C34 C 0.9154(3) 0.2724(2) 0.1945(2) 0.0503(8) Uani 1 1 d . .
H34 H 0.9231 0.1969 0.2105 0.060 Uiso 1 1 calc R U
C35 C 0.3287(3) 0.2684(2) 0.5125(2) 0.0446(7) Uani 1 1 d . .
C36 C 0.2152(3) 0.3007(2) 0.4814(3) 0.0624(9) Uani 1 1 d . .
H36 H 0.1942 0.2784 0.4321 0.075 Uiso 1 1 calc R U
C37 C 0.1337(3) 0.3683(3) 0.5274(3) 0.0807(11) Uani 1 1 d . .
H37 H 0.0574 0.3918 0.5083 0.097 Uiso 1 1 calc R U
C38 C 0.1670(3) 0.3996(3) 0.6005(3) 0.0742(11) Uani 1 1 d . .
H38 H 0.1138 0.4437 0.6320 0.089 Uiso 1 1 calc R U
C39 C 0.2808(3) 0.3643(3) 0.6259(3) 0.0703(10) Uani 1 1 d . .
H39 H 0.3028 0.3858 0.6753 0.084 Uiso 1 1 calc R U
C40 C 0.7391(3) 0.2001(2) 0.5673(2) 0.0447(7) Uani 1 1 d . .
C41 C 0.8547(2) 0.1181(2) 0.5544(2) 0.0424(7) Uani 1 1 d . .
C42 C 0.6906(3) 0.1881(3) 0.6838(2) 0.0608(9) Uani 1 1 d . .
H42A H 0.6186 0.2383 0.6842 0.091 Uiso 1 1 calc R U
H42B H 0.7479 0.2048 0.7146 0.091 Uiso 1 1 calc R U
H42C H 0.6752 0.1135 0.7257 0.091 Uiso 1 1 calc R U
C43 C 0.7479(3) 0.3213(2) 0.4951(3) 0.0695(10) Uani 1 1 d . .
H43A H 0.7795 0.3272 0.4229 0.104 Uiso 1 1 calc R U
H43B H 0.7990 0.3489 0.5223 0.104 Uiso 1 1 calc R U
H43C H 0.6705 0.3640 0.4948 0.104 Uiso 1 1 calc R U
C44 C 0.9694(3) 0.1658(3) 0.5284(2) 0.0638(9) Uani 1 1 d . .
H44A H 1.0349 0.1108 0.5219 0.096 Uiso 1 1 calc R U
H44B H 0.9773 0.1875 0.5852 0.096 Uiso 1 1 calc R U
H44C H 0.9685 0.2291 0.4616 0.096 Uiso 1 1 calc R U
C45 C 0.8631(3) 0.0066(2) 0.6489(2) 0.0575(8) Uani 1 1 d . .
H45A H 0.7915 -0.0245 0.6625 0.086 Uiso 1 1 calc R U
H45B H 0.8739 0.0165 0.7120 0.086 Uiso 1 1 calc R U
H45C H 0.9292 -0.0425 0.6317 0.086 Uiso 1 1 calc R U
B1 B 0.7159(3) 0.1154(2) 0.4564(2) 0.0371(7) Uani 1 1 d . .
H1 H 0.486(2) 0.195(2) 0.4926(19) 0.039(8) Uiso 1 1 d . .

loop_
_atom_site_aniso_label
_atom_site_aniso_U_11
_atom_site_aniso_U_22
_atom_site_aniso_U_33
_atom_site_aniso_U_23
_atom_site_aniso_U_13
_atom_site_aniso_U_12
Co1 0.0411(2) 0.0333(2) 0.0275(2) -0.01032(15) -0.00521(16) -0.00749(16)
O1 0.0437(13) 0.0869(15) 0.0647(14) -0.0385(12) -0.0095(11) -0.0143(11)
O2 0.0409(12) 0.0649(13) 0.0495(12) -0.0352(10) -0.0085(9) -0.0016(10)
O3 0.0426(12) 0.0582(12) 0.0406(11) -0.0267(9) -0.0085(9) -0.0033(9)
N1 0.0354(16) 0.0474(14) 0.0429(15) -0.0177(12) -0.0051(12) -0.0053(12)
N2 0.0641(19) 0.0628(17) 0.0552(17) -0.0318(14) -0.0099(14) 0.0053(14)
C0AA 0.039(2) 0.106(3) 0.053(2) -0.029(2) -0.0022(16) -0.0047(19)
C1 0.0479(19) 0.0419(16) 0.0319(16) -0.0077(13) -0.0026(14) -0.0181(14)
C1AA 0.067(3) 0.109(3) 0.047(2) -0.043(2) -0.0168(19) 0.025(2)
C2 0.0405(17) 0.0321(14) 0.0249(14) -0.0073(11) 0.0013(12) -0.0127(12)
C2AA 0.087(3) 0.069(2) 0.044(2) -0.0299(18) -0.0190(19) 0.006(2)
C3 0.057(2) 0.0395(16) 0.0339(16) -0.0077(13) -0.0079(14) -0.0212(14)
C4 0.071(2) 0.0294(14) 0.0335(16) -0.0102(12) -0.0048(15) -0.0126(14)
C5 0.0513(19) 0.0342(14) 0.0316(15) -0.0080(12) -0.0098(13) 0.0018(13)
C6 0.0469(18) 0.0316(14) 0.0248(14) -0.0078(11) -0.0050(12) -0.0058(12)
C7 0.0441(18) 0.0327(14) 0.0292(14) -0.0074(12) -0.0052(12) -0.0089(12)
C8 0.0383(17) 0.0389(15) 0.0265(14) -0.0079(12) -0.0062(12) -0.0085(12)
C9 0.0407(17) 0.0365(14) 0.0273(14) -0.0086(12) -0.0055(12) -0.0089(12)
C10 0.0404(17) 0.0361(14) 0.0328(15) -0.0089(12) -0.0039(12) -0.0084(12)
C11 0.0476(18) 0.0278(14) 0.0350(16) -0.0052(12) -0.0018(13) -0.0082(13)
C12 0.049(2) 0.0416(17) 0.064(2) -0.0143(15) -0.0096(16) -0.0034(15)
C13 0.050(2) 0.0403(18) 0.108(3) -0.015(2) -0.008(2) 0.0009(16)
C14 0.085(3) 0.043(2) 0.098(3) -0.032(2) 0.022(2) -0.0043(19)
C15 0.100(3) 0.0470(19) 0.064(2) -0.0281(18) 0.008(2) -0.011(2)
C16 0.064(2) 0.0394(16) 0.0466(19) -0.0149(14) -0.0041(16) -0.0045(15)
C17 0.0407(17) 0.0425(15) 0.0318(15) -0.0092(12) -0.0084(13) -0.0096(13)
C18 0.0473(19) 0.0553(18) 0.0409(17) -0.0185(14) -0.0036(15) -0.0111(15)
C19 0.0371(19) 0.077(2) 0.062(2) -0.0328(18) -0.0012(16) -0.0163(16)
C20 0.054(2) 0.085(2) 0.070(2) -0.039(2) -0.0225(19) -0.0123(18)
C21 0.056(2) 0.112(3) 0.047(2) -0.0396(19) -0.0089(17) -0.017(2)
C22 0.0399(18) 0.083(2) 0.0341(17) -0.0230(15) -0.0022(14) -0.0166(16)
C23 0.0408(18) 0.0458(16) 0.0273(15) -0.0079(13) -0.0080(13) -0.0017(13)
C24 0.0394(18) 0.0620(19) 0.0468(19) -0.0184(15) -0.0031(15) -0.0059(15)
C28 0.058(2) 0.0566(19) 0.0378(17) -0.0204(15) -0.0113(15) -0.0059(15)
C29 0.0437(18) 0.0460(16) 0.0336(15) -0.0157(13) -0.0026(13) -0.0152(14)
C30 0.066(2) 0.0486(19) 0.076(2) -0.0220(17) -0.0185(18) -0.0142(17)
C31 0.083(3) 0.063(2) 0.104(3) -0.035(2) -0.015(2) -0.033(2)
C32 0.070(3) 0.097(3) 0.089(3) -0.044(2) -0.004(2) -0.046(2)
C33 0.044(2) 0.084(3) 0.065(2) -0.0287(19) -0.0087(16) -0.0136(18)
C34 0.048(2) 0.0533(18) 0.0525(19) -0.0182(15) -0.0094(15) -0.0154(15)
C35 0.0464(19) 0.0372(15) 0.0411(17) -0.0077(13) 0.0016(14) -0.0086(14)
C36 0.043(2) 0.065(2) 0.086(3) -0.0376(19) -0.0054(18) -0.0046(16)
C37 0.049(2) 0.072(2) 0.127(4) -0.048(2) -0.012(2) 0.0012(19)
C38 0.065(3) 0.056(2) 0.091(3) -0.032(2) 0.009(2) 0.0035(19)
C39 0.085(3) 0.062(2) 0.063(2) -0.0334(19) -0.003(2) 0.006(2)
C40 0.0501(19) 0.0519(17) 0.0420(17) -0.0265(14) -0.0114(14) -0.0050(14)
C41 0.0443(18) 0.0536(17) 0.0385(16) -0.0249(14) -0.0066(13) -0.0097(14)
C42 0.061(2) 0.084(2) 0.054(2) -0.0476(18) -0.0057(16) -0.0027(18)
C43 0.089(3) 0.055(2) 0.070(2) -0.0278(18) -0.022(2) -0.0038(18)
C44 0.056(2) 0.083(2) 0.067(2) -0.0404(19) -0.0106(17) -0.0121(18)
C45 0.073(2) 0.0568(19) 0.0454(19) -0.0221(15) -0.0206(16) 0.0019(16)
B1 0.040(2) 0.0389(17) 0.0289(17) -0.0123(14) -0.0031(14) -0.0007(15)

loop_
_atom_type_symbol
_atom_type_description
_atom_type_scat_dispersion_real
_atom_type_scat_dispersion_imag
_atom_type_scat_source
C C 0.0033 0.0016 'International Tables Vol C Tables 4.2.6.8 and 6.1.1.4'
H H 0.0000 0.0000 'International Tables Vol C Tables 4.2.6.8 and 6.1.1.4'
B B 0.0013 0.0007 'International Tables Vol C Tables 4.2.6.8 and 6.1.1.4'
Co Co 0.3494 0.9721 'International Tables Vol C Tables 4.2.6.8 and 6.1.1.4'
N N 0.0061 0.0033 'International Tables Vol C Tables 4.2.6.8 and 6.1.1.4'
O O 0.0106 0.0060 'International Tables Vol C Tables 4.2.6.8 and 6.1.1.4'

loop_
_geom_angle_atom_site_label_1
_geom_angle_atom_site_label_2
_geom_angle_atom_site_label_3
_geom_angle
C8 Co1 C9 43.6(2)
C8 Co1 C10 62.9(2)
C9 Co1 C10 43.29(12)
C8 Co1 C7 43.25(12)
C9 Co1 C7 62.92(16)
C10 Co1 C7 43.1(2)
C8 Co1 C3 108.3(2)
C9 Co1 C3 133.82(13)
C10 Co1 C3 170.07(11)
C7 Co1 C3 127.6(3)
C8 Co1 C2 126.5(3)
C9 Co1 C2 169.75(11)
C10 Co1 C2 140.13(13)
C7 Co1 C2 112.50(19)
C3 Co1 C2 40.45(13)
C8 Co1 C5 153.56(11)
C9 Co1 C5 119.6(2)
C10 Co1 C5 122.7(3)
C7 Co1 C5 159.48(11)
C3 Co1 C5 67.2(3)
C2 Co1 C5 68.1(3)
C8 Co1 C4 119.61(16)
C9 Co1 C4 113.19(15)
C10 Co1 C4 147.52(18)
C7 Co1 C4 160.40(14)
C3 Co1 C4 39.65(19)
C2 Co1 C4 67.75(15)
C5 Co1 C4 40.07(17)
C8 Co1 C6 164.44(12)
C9 Co1 C6 149.2(2)
C10 Co1 C6 118.97(16)
C7 Co1 C6 126.02(13)
C3 Co1 C6 68.20(17)
C2 Co1 C6 41.1(2)
C5 Co1 C6 40.56(12)
C4 Co1 C6 68.05(15)
B1 O2 C40 106.9(3)
B1 O3 C41 106.8(2)
C1 N1 C35 128.8(3)
C1 N1 H1 117.5(17)
C35 N1 H1 113.7(17)
C35 N2 C39 116.9(4)
C1AA C0AA C24 120.1(4)
C1AA C0AA H0AA 120.0
C24 C0AA H0AA 120.0
O1 C1 N1 122.6(3)
O1 C1 C2 120.1(3)
N1 C1 C2 117.3(3)
C0AA C1AA C2AA 119.2(4)
C0AA C1AA H1AA 120.4
C2AA C1AA H1AA 120.4
C3 C2 C6 107.3(2)
C3 C2 C1 119.7(3)
C6 C2 C1 132.8(3)
C3 C2 Co1 69.6(3)
C6 C2 Co1 70.0(3)
C1 C2 Co1 122.9(2)
C28 C2AA C1AA 120.9(4)
C28 C2AA H2AA 119.6
C1AA C2AA H2AA 119.6
C4 C3 C2 109.3(3)
C4 C3 Co1 70.7(3)
C2 C3 Co1 70.0(3)
C4 C3 H3 125.4
C2 C3 H3 125.4
Co1 C3 H3 125.4
C3 C4 C5 108.2(4)
C3 C4 Co1 69.7(2)
C5 C4 Co1 69.8(2)
C3 C4 H4 125.9
C5 C4 H4 125.9
Co1 C4 H4 125.9
C4 C5 C6 108.8(4)
C4 C5 Co1 70.1(3)
C6 C5 Co1 70.1(3)
C4 C5 H5 125.6
C6 C5 H5 125.6
Co1 C5 H5 125.6
C5 C6 C2 106.3(3)
C5 C6 B1 120.0(4)
C2 C6 B1 133.6(2)
C5 C6 Co1 69.3(3)
C2 C6 Co1 68.89(15)
B1 C6 Co1 128.5(3)
C10 C7 C8 89.9(2)
C10 C7 C11 134.1(2)
C8 C7 C11 135.6(3)
C10 C7 Co1 68.15(16)
C8 C7 Co1 67.5(3)
C11 C7 Co1 127.5(3)
C7 C8 C9 90.2(2)
C7 C8 C17 134.6(3)
C9 C8 C17 134.8(3)
C7 C8 Co1 69.3(3)
C9 C8 Co1 68.61(19)
C17 C8 Co1 125.4(3)
C10 C9 C8 89.5(2)
C10 C9 C23 134.0(3)
C8 C9 C23 135.3(3)
C10 C9 Co1 68.5(3)
C8 C9 Co1 67.77(19)
C23 C9 Co1 130.0(3)
C7 C10 C9 90.4(2)
C7 C10 C29 134.5(3)
C9 C10 C29 133.5(3)
C7 C10 Co1 68.8(2)
C9 C10 Co1 68.2(3)
C29 C10 Co1 131.1(3)
C12 C11 C16 117.6(3)
C12 C11 C7 120.7(3)
C16 C11 C7 121.6(3)
C11 C12 C13 120.1(4)
C11 C12 H12 119.9
C13 C12 H12 119.9
C14 C13 C12 121.2(4)
C14 C13 H13 119.4
C12 C13 H13 119.4
C15 C14 C13 119.1(3)
C15 C14 H14 120.4
C13 C14 H14 120.4
C14 C15 C16 120.4(4)
C14 C15 H15 119.8
C16 C15 H15 119.8
C15 C16 C11 121.5(4)
C15 C16 H16 119.2
C11 C16 H16 119.2
C22 C17 C18 118.3(3)
C22 C17 C8 120.2(3)
C18 C17 C8 121.5(4)
C19 C18 C17 120.7(4)
C19 C18 H18 119.7
C17 C18 H18 119.7
C20 C19 C18 120.4(3)
C20 C19 H19 119.8
C18 C19 H19 119.8
C19 C20 C21 119.7(3)
C19 C20 H20 120.2
C21 C20 H20 120.2
C20 C21 C22 120.5(4)
C20 C21 H21 119.8
C22 C21 H21 119.8
C21 C22 C17 120.5(3)
C21 C22 H22 119.8
C17 C22 H22 119.8
C28 C23 C24 117.6(3)
C28 C23 C9 122.1(3)
C24 C23 C9 120.2(3)
C23 C24 C0AA 120.7(4)
C23 C24 H24 119.6
C0AA C24 H24 119.6
C2AA C28 C23 121.5(3)
C2AA C28 H28 119.3
C23 C28 H28 119.3
C34 C29 C30 118.4(3)
C34 C29 C10 122.0(4)
C30 C29 C10 119.6(3)
C31 C30 C29 120.7(3)
C31 C30 H30 119.7
C29 C30 H30 119.7
C30 C31 C32 120.1(4)
C30 C31 H31 120.0
C32 C31 H31 120.0
C33 C32 C31 119.9(3)
C33 C32 H32 120.1
C31 C32 H32 120.1
C32 C33 C34 120.0(4)
C32 C33 H33 120.0
C34 C33 H33 120.0
C33 C34 C29 121.0(4)
C33 C34 H34 119.5
C29 C34 H34 119.5
N2 C35 C36 123.0(3)
N2 C35 N1 112.8(4)
C36 C35 N1 124.2(3)
C35 C36 C37 117.7(4)
C35 C36 H36 121.2
C37 C36 H36 121.2
C38 C37 C36 119.9(4)
C38 C37 H37 120.0
C36 C37 H37 120.0
C39 C38 C37 118.4(3)
C39 C38 H38 120.8
C37 C38 H38 120.8
N2 C39 C38 124.1(4)
N2 C39 H39 118.0
C38 C39 H39 118.0
O2 C40 C43 106.4(3)
O2 C40 C42 107.7(3)
C43 C40 C42 110.6(3)
O2 C40 C41 102.1(3)
C43 C40 C41 113.8(3)
C42 C40 C41 115.3(2)
O3 C41 C44 109.3(3)
O3 C41 C45 106.3(4)
C44 C41 C45 110.1(3)
O3 C41 C40 101.8(3)
C44 C41 C40 114.9(4)
C45 C41 C40 113.7(3)
C40 C42 H42A 109.5
C40 C42 H42B 109.5
H42A C42 H42B 109.5
C40 C42 H42C 109.5
H42A C42 H42C 109.5
H42B C42 H42C 109.5
C40 C43 H43A 109.5
C40 C43 H43B 109.5
H43A C43 H43B 109.5
C40 C43 H43C 109.5
H43A C43 H43C 109.5
H43B C43 H43C 109.5
C41 C44 H44A 109.5
C41 C44 H44B 109.5
H44A C44 H44B 109.5
C41 C44 H44C 109.5
H44A C44 H44C 109.5
H44B C44 H44C 109.5
C41 C45 H45A 109.5
C41 C45 H45B 109.5
H45A C45 H45B 109.5
C41 C45 H45C 109.5
H45A C45 H45C 109.5
H45B C45 H45C 109.5
O3 B1 O2 113.6(3)
O3 B1 C6 123.3(3)
O2 B1 C6 123.0(4)

loop_
_geom_bond_atom_site_label_1
_geom_bond_atom_site_label_2
_geom_bond_distance
Co1 C8 2.002(7)
Co1 C9 2.014(7)
Co1 C10 2.018(7)
Co1 C7 2.027(8)
Co1 C3 2.094(7)
Co1 C2 2.100(7)
Co1 C5 2.104(6)
Co1 C4 2.107(9)
Co1 C6 2.115(9)
O1 C1 1.243(5)
O2 B1 1.394(5)
O2 C40 1.485(5)
O3 B1 1.374(7)
O3 C41 1.501(6)
N1 C1 1.377(5)
N1 C35 1.424(5)
N1 H1 0.84(2)
N2 C35 1.356(5)
N2 C39 1.356(5)
C0AA C1AA 1.390(7)
C0AA C24 1.412(5)
C0AA H0AA 0.9300
C1 C2 1.516(6)
C1AA C2AA 1.395(6)
C1AA H1AA 0.9300
C2 C3 1.450(5)
C2 C6 1.479(7)
C2AA C28 1.378(5)
C2AA H2AA 0.9300
C3 C4 1.425(6)
C3 H3 0.9800
C4 C5 1.443(5)
C4 H4 0.9800
C5 C6 1.462(5)
C5 H5 0.9800
C6 B1 1.562(6)
C7 C10 1.484(7)
C7 C8 1.485(5)
C7 C11 1.487(5)
C8 C9 1.492(7)
C8 C17 1.505(6)
C9 C10 1.487(5)
C9 C23 1.495(5)
C10 C29 1.500(6)
C11 C12 1.404(6)
C11 C16 1.410(6)
C12 C13 1.408(6)
C12 H12 0.9300
C13 C14 1.387(7)
C13 H13 0.9300
C14 C15 1.385(7)
C14 H14 0.9300
C15 C16 1.395(5)
C15 H15 0.9300
C16 H16 0.9300
C17 C22 1.400(7)
C17 C18 1.413(6)
C18 C19 1.393(5)
C18 H18 0.9300
C19 C20 1.382(7)
C19 H19 0.9300
C20 C21 1.395(7)
C20 H20 0.9300
C21 C22 1.396(6)
C21 H21 0.9300
C22 H22 0.9300
C23 C28 1.407(6)
C23 C24 1.408(6)
C24 H24 0.9300
C28 H28 0.9300
C29 C34 1.401(6)
C29 C30 1.404(7)
C30 C31 1.396(6)
C30 H30 0.9300
C31 C32 1.399(6)
C31 H31 0.9300
C32 C33 1.387(7)
C32 H32 0.9300
C33 C34 1.398(6)
C33 H33 0.9300
C34 H34 0.9300
C35 C36 1.396(7)
C36 C37 1.407(6)
C36 H36 0.9300
C37 C38 1.374(6)
C37 H37 0.9300
C38 C39 1.374(7)
C38 H38 0.9300
C39 H39 0.9300
C40 C43 1.529(7)
C40 C42 1.535(7)
C40 C41 1.579(6)
C41 C44 1.516(7)
C41 C45 1.523(6)
C42 H42A 0.9600
C42 H42B 0.9600
C42 H42C 0.9600
C43 H43A 0.9600
C43 H43B 0.9600
C43 H43C 0.9600
C44 H44A 0.9600
C44 H44B 0.9600
C44 H44C 0.9600
C45 H45A 0.9600
C45 H45B 0.9600
C45 H45C 0.9600
